data_1547156
loop_
_publ_author_name
'Kumada, N.'
'Koike, N.'
'Nakanome, K.'
'Yanagida, S.'
'Takei, T.'
'Miura, A.'
'Magome, E.'
'Moriyoshi, C.'
'Kuroiwa, Y.'

_publ_section_title
;
 Synthesis of rutile-type solid solution Ni1-xCoxTi(Nb1-yTay)2O8
 (0<=x<=1,0<=y<=1) and its optical property
;
_journal_name_full 'Journal of Asian Ceramic Societies'
_journal_page_first 5
_journal_page_last 284
_journal_volume 289
_journal_year 2017
_chemical_formula_sum 'Co0.1 Ni0.15 O2 Ta0.5 Ti0.25'
_chemical_name_common Ni0.15Co0.1Ti0.25Ta0.5O2
_space_group_IT_number 136
_space_group_name_H-M_alt 'P 42/m n m'
_symmetry_space_group_name_Hall '-P 4n 2n'
_symmetry_space_group_name_H-M 'P 42/m n m'
_cell_angle_alpha 90
_cell_angle_beta 90
_cell_angle_gamma 90
_cell_formula_units_Z 1
_cell_length_a 4.6989(3)
_cell_length_b 4.6989(3)
_cell_length_c 9.0940(4)
_cell_volume 200.79(2)
_cod_data_source_file Ni0.6Co0.4TiTa2O8.cif
_cod_data_source_block Ni0.6Co0.4TiTa2O8
_cod_original_formula_sum 'Ni0.15 Co0.1 Ti0.25 Ta0.5 O2'
_cod_database_code 1547156

loop_
_space_group_symop_operation_xyz
'x, y, z'
'-x, -y, -z'
'-x, -y, z'
'x, y, -z'
'-y+1/2, x+1/2, z+1/2'
'y+1/2, -x+1/2, -z+1/2'
'y+1/2, -x+1/2, z+1/2'
'-y+1/2, x+1/2, -z+1/2'
'-x+1/2, y+1/2, -z+1/2'
'x+1/2, -y+1/2, z+1/2'
'x+1/2, -y+1/2, -z+1/2'
'-x+1/2, y+1/2, z+1/2'
'y, x, -z'
'-y, -x, z'
'-y, -x, -z'
'y, x, z'

loop_
_atom_site_label
_atom_site_occupancy
_atom_site_fract_x
_atom_site_fract_y
_atom_site_fract_z
_atom_site_adp_type
_atom_site_U_iso_or_equiv
_atom_site_type_symbol
M1 0.4500 0.000000 0.000000 0.000000 Uiso 0.0202(7) Ni
M1 0.3000 0.000000 0.000000 0.000000 Uiso 0.0202(7) Co
M1 0.2500 0.000000 0.000000 0.000000 Uiso 0.0202(7) Ta
M2 0.6250 0.000000 0.000000 0.33200(10) Uiso 0.0002(1) Ta
M2 0.3750 0.000000 0.000000 0.33200(10) Uiso 0.0002(1) Ti
O1 1.0 0.322(2) 0.322(2) 0.000000 Uiso 0.0063 O
O2 1.0 0.2930(10) 0.2930(10) 0.3180(10) Uiso 0.0063 O
